data_2224781
loop_
_publ_author_name
'Yang, Xing-Xing'
'Liu, Guan-Feng'
'Qin, Da-Bin'

_publ_section_title
;
 3-Anilino-<i>N</i>-<i>p</i>-tolylbenzamide
;
_journal_coeditor_code SU2143
_journal_issue 1
_journal_name_full 'Acta Crystallographica Section E'
_journal_page_first o116
_journal_paper_doi 10.1107/S1600536809049939
_journal_volume 66
_journal_year 2010
_chemical_formula_iupac 'C20 H18 N2 O'
_chemical_formula_moiety 'C20 H18 N2 O'
_chemical_formula_sum 'C20 H18 N2 O'
_chemical_formula_weight 302.36
_chemical_name_systematic
;
3-Anilino-<i>N</i>-<i>p</i>-tolylbenzamide
;
_space_group_IT_number 33
_symmetry_cell_setting orthorhombic
_symmetry_space_group_name_Hall 'P 2c -2n'
_symmetry_space_group_name_H-M 'P n a 21'
_atom_sites_solution_hydrogens geom
_atom_sites_solution_primary direct
_atom_sites_solution_secondary difmap
_audit_creation_method SHELXL-97
_cell_angle_alpha 90.00
_cell_angle_beta 90.00
_cell_angle_gamma 90.00
_cell_formula_units_Z 8
_cell_length_a 26.537(3)
_cell_length_b 17.7337(19)
_cell_length_c 6.8457(7)
_cell_measurement_reflns_used 10095
_cell_measurement_temperature 93(2)
_cell_measurement_theta_max 27.51
_cell_measurement_theta_min 3.07
_cell_volume 3221.6(6)
_computing_cell_refinement 'RAPID-AUTO (Rigaku/MSC, 2004)'
_computing_data_collection 'RAPID-AUTO (Rigaku/MSC, 2004)'
_computing_data_reduction 'RAPID-AUTO (Rigaku/MSC, 2004)'
_computing_molecular_graphics 'PLATON (Spek, 2009)'
_computing_publication_material 'SHELXL97 (Sheldrick, 2008)'
_computing_structure_refinement 'SHELXL97 (Sheldrick, 2008)'
_computing_structure_solution 'SHELXS97 (Sheldrick, 2008)'
_diffrn_ambient_temperature 93(2)
_diffrn_measured_fraction_theta_full 0.996
_diffrn_measured_fraction_theta_max 0.996
_diffrn_measurement_device_type 'Rigaku SPIDER'
_diffrn_measurement_method '\w scans'
_diffrn_radiation_monochromator graphite
_diffrn_radiation_source 'Rotating Anode'
_diffrn_radiation_type MoK\a
_diffrn_radiation_wavelength 0.71073
_diffrn_reflns_av_R_equivalents 0.0278
_diffrn_reflns_av_sigmaI/netI 0.0231
_diffrn_reflns_limit_h_max 25
_diffrn_reflns_limit_h_min -34
_diffrn_reflns_limit_k_max 22
_diffrn_reflns_limit_k_min -23
_diffrn_reflns_limit_l_max 8
_diffrn_reflns_limit_l_min -8
_diffrn_reflns_number 21180
_diffrn_reflns_theta_full 27.48
_diffrn_reflns_theta_max 27.48
_diffrn_reflns_theta_min 3.07
_diffrn_standards_decay_% 0
_diffrn_standards_interval_count 0
_diffrn_standards_interval_time 0
_diffrn_standards_number 0
_exptl_absorpt_coefficient_mu 0.078
_exptl_absorpt_correction_type none
_exptl_crystal_colour Colorless
_exptl_crystal_density_diffrn 1.247
_exptl_crystal_density_method 'not measured'
_exptl_crystal_description Block
_exptl_crystal_F_000 1280
_exptl_crystal_size_max 0.50
_exptl_crystal_size_mid 0.40
_exptl_crystal_size_min 0.33
_refine_diff_density_max 0.198
_refine_diff_density_min -0.140
_refine_ls_abs_structure_details 'none: Friedel pairs merged'
_refine_ls_extinction_method none
_refine_ls_goodness_of_fit_ref 1.007
_refine_ls_hydrogen_treatment mixed
_refine_ls_matrix_type full
_refine_ls_number_parameters 433
_refine_ls_number_reflns 3989
_refine_ls_number_restraints 1
_refine_ls_restrained_S_all 1.007
_refine_ls_R_factor_all 0.0349
_refine_ls_R_factor_gt 0.0338
_refine_ls_shift/su_max 0.001
_refine_ls_shift/su_mean 0.000
_refine_ls_structure_factor_coef Fsqd
_refine_ls_weighting_details 'calc w=1/[\s^2^(Fo^2^)+(0.0338P)^2^+0.6900P] where P=(Fo^2^+2Fc^2^)/3'
_refine_ls_weighting_scheme calc
_refine_ls_wR_factor_gt 0.0738
_refine_ls_wR_factor_ref 0.0744
_reflns_number_gt 3913
_reflns_number_total 3989
_reflns_threshold_expression I>2\s(I)
_cod_data_source_file su2143.cif
_cod_data_source_block I
_cod_depositor_comments
;
The following automatic conversions were performed:
'_symmetry_cell_setting' value 'Orthorhombic' changed to 'orthorhombic'
according to '/home/saulius/struct/CIF-dictionaries/cif_core.dic'
dictionary named 'cif_core.dic' version 2.4.1 from 2010-06-29.

Automatic conversion script
Id: cif_fix_enum 1527 2010-12-29 10:47:43Z saulius 

The following automatic conversions were performed:

'_symmetry_cell_setting' value 'Orthorhombic' changed to
'orthorhombic' according to
/home/saulius/struct/CIF-dictionaries/cif_core.dic dictionary named
'cif_core.dic' version 2.4.1 from 2010-06-29.

Automatic conversion script
Id: cif_fix_values 1715 2011-07-08 13:25:40Z adriana 
;
_cod_database_code 2224781
_cod_database_fobs_code 2224781

loop_
_symmetry_equiv_pos_as_xyz
'x, y, z'
'-x, -y, z+1/2'
'x+1/2, -y+1/2, z'
'-x+1/2, y+1/2, z+1/2'

loop_
_atom_site_type_symbol
_atom_site_label
_atom_site_fract_x
_atom_site_fract_y
_atom_site_fract_z
_atom_site_U_iso_or_equiv
_atom_site_adp_type
_atom_site_calc_flag
_atom_site_refinement_flags
_atom_site_occupancy
_atom_site_disorder_assembly
_atom_site_disorder_group
O O1 0.25647(5) 0.51964(7) 0.6647(2) 0.0269(3) Uani d . 1 . .
N N1 0.15605(6) 0.48341(9) 0.6089(3) 0.0241(3) Uani d . 1 . .
N N2 0.30182(5) 0.41608(8) 0.5815(2) 0.0215(3) Uani d . 1 . .
C C1 0.09231(7) 0.52823(9) 0.8280(3) 0.0243(4) Uani d . 1 . .
H H1 0.1118 0.5725 0.8477 0.029 Uiso calc R 1 . .
C C2 0.04777(7) 0.51875(10) 0.9296(3) 0.0287(4) Uani d . 1 . .
H H2 0.0369 0.5567 1.0181 0.034 Uiso calc R 1 . .
C C3 0.01864(7) 0.45450(11) 0.9040(3) 0.0294(4) Uani d . 1 . .
H H3 -0.0121 0.4482 0.9736 0.035 Uiso calc R 1 . .
C C4 0.03524(7) 0.39970(10) 0.7750(3) 0.0270(4) Uani d . 1 . .
H H4 0.0157 0.3553 0.7570 0.032 Uiso calc R 1 . .
C C5 0.07986(7) 0.40848(10) 0.6713(3) 0.0233(4) Uani d . 1 . .
H H5 0.0906 0.3703 0.5832 0.028 Uiso calc R 1 . .
C C6 0.10904(6) 0.47343(9) 0.6968(3) 0.0212(4) Uani d . 1 . .
C C7 0.17326(6) 0.45206(9) 0.4353(3) 0.0199(4) Uani d . 1 . .
C C8 0.14034(7) 0.43026(9) 0.2865(3) 0.0239(4) Uani d . 1 . .
H H8 0.1051 0.4368 0.3036 0.029 Uiso calc R 1 . .
C C9 0.15820(7) 0.39937(10) 0.1154(3) 0.0269(4) Uani d . 1 . .
H H9 0.1350 0.3839 0.0175 0.032 Uiso calc R 1 . .
C C10 0.20968(7) 0.39049(11) 0.0835(3) 0.0275(4) Uani d . 1 . .
H H10 0.2218 0.3699 -0.0357 0.033 Uiso calc R 1 . .
C C11 0.24272(7) 0.41228(9) 0.2290(3) 0.0232(4) Uani d . 1 . .
H H11 0.2779 0.4068 0.2083 0.028 Uiso calc R 1 . .
C C12 0.22564(6) 0.44210(9) 0.4052(3) 0.0202(4) Uani d . 1 . .
C C13 0.26208(6) 0.46334(9) 0.5607(3) 0.0202(4) Uani d . 1 . .
C C14 0.34212(6) 0.42888(9) 0.7153(3) 0.0213(4) Uani d . 1 . .
C C15 0.36702(7) 0.49770(10) 0.7182(3) 0.0274(4) Uani d . 1 . .
H H15 0.3565 0.5372 0.6337 0.033 Uiso calc R 1 . .
C C16 0.40720(7) 0.50894(10) 0.8440(3) 0.0290(4) Uani d . 1 . .
H H16 0.4239 0.5563 0.8450 0.035 Uiso calc R 1 . .
C C17 0.42351(7) 0.45242(11) 0.9681(3) 0.0295(4) Uani d . 1 . .
C C18 0.39818(8) 0.38430(11) 0.9620(4) 0.0389(5) Uani d . 1 . .
H H18 0.4088 0.3447 1.0459 0.047 Uiso calc R 1 . .
C C19 0.35778(8) 0.37202(10) 0.8374(3) 0.0320(5) Uani d . 1 . .
H H19 0.3411 0.3246 0.8365 0.038 Uiso calc R 1 . .
C C20 0.46697(9) 0.46438(13) 1.1061(4) 0.0473(6) Uani d . 1 . .
H H20A 0.4553 0.4925 1.2208 0.057 Uiso calc R 1 . .
H H20B 0.4935 0.4930 1.0398 0.057 Uiso calc R 1 . .
H H20C 0.4803 0.4154 1.1475 0.057 Uiso calc R 1 . .
O O1' 0.30100(5) 0.26650(6) 0.4028(2) 0.0237(3) Uani d . 1 . .
N N1' 0.39641(5) 0.23148(8) 0.2976(2) 0.0224(3) Uani d . 1 . .
N N2' 0.25027(5) 0.16713(8) 0.3282(2) 0.0216(3) Uani d . 1 . .
C C1' 0.45616(7) 0.30174(10) 0.4848(3) 0.0284(4) Uani d . 1 . .
H H1' 0.4287 0.3287 0.5401 0.034 Uiso calc R 1 . .
C C2' 0.50487(8) 0.31826(11) 0.5432(4) 0.0360(5) Uani d . 1 . .
H H2' 0.5105 0.3558 0.6397 0.043 Uiso calc R 1 . .
C C3' 0.54540(7) 0.28053(11) 0.4622(4) 0.0346(5) Uani d . 1 . .
H H3' 0.5789 0.2932 0.4988 0.041 Uiso calc R 1 . .
C C4' 0.53645(7) 0.22427(11) 0.3276(3) 0.0301(4) Uani d . 1 . .
H H4' 0.5642 0.1979 0.2724 0.036 Uiso calc R 1 . .
C C5' 0.48774(7) 0.20532(10) 0.2708(3) 0.0238(4) Uani d . 1 . .
H H5' 0.4823 0.1650 0.1820 0.029 Uiso calc R 1 . .
C C6' 0.44695(6) 0.24589(9) 0.3451(3) 0.0210(4) Uani d . 1 . .
C C7' 0.37496(6) 0.20358(9) 0.1275(3) 0.0196(4) Uani d . 1 . .
C C8' 0.40260(7) 0.18644(10) -0.0417(3) 0.0234(4) Uani d . 1 . .
H H8' 0.4380 0.1947 -0.0432 0.028 Uiso calc R 1 . .
C C9' 0.37921(7) 0.15781(10) -0.2062(3) 0.0262(4) Uani d . 1 . .
H H9' 0.3988 0.1462 -0.3183 0.031 Uiso calc R 1 . .
C C10' 0.32753(7) 0.14578(10) -0.2102(3) 0.0255(4) Uani d . 1 . .
H H10' 0.3117 0.1254 -0.3230 0.031 Uiso calc R 1 . .
C C11' 0.29945(7) 0.16400(9) -0.0466(3) 0.0219(4) Uani d . 1 . .
H H11' 0.2640 0.1571 -0.0494 0.026 Uiso calc R 1 . .
C C12' 0.32198(6) 0.19223(9) 0.1227(3) 0.0195(3) Uani d . 1 . .
C C13' 0.29056(6) 0.21259(9) 0.2951(3) 0.0200(3) Uani d . 1 . .
C C14' 0.21651(6) 0.17360(9) 0.4875(3) 0.0206(4) Uani d . 1 . .
C C15' 0.20087(6) 0.24292(10) 0.5599(3) 0.0239(4) Uani d . 1 . .
H H15' 0.2127 0.2883 0.5024 0.029 Uiso calc R 1 . .
C C16' 0.16781(7) 0.24530(10) 0.7170(3) 0.0258(4) Uani d . 1 . .
H H16' 0.1579 0.2929 0.7678 0.031 Uiso calc R 1 . .
C C17' 0.14875(7) 0.18014(11) 0.8023(3) 0.0272(4) Uani d . 1 . .
C C18' 0.16414(7) 0.11125(10) 0.7252(3) 0.0293(4) Uani d . 1 . .
H H18' 0.1514 0.0658 0.7798 0.035 Uiso calc R 1 . .
C C19' 0.19773(7) 0.10764(10) 0.5704(3) 0.0264(4) Uani d . 1 . .
H H19' 0.2080 0.0600 0.5207 0.032 Uiso calc R 1 . .
C C20' 0.11217(8) 0.18513(13) 0.9705(4) 0.0395(5) Uani d . 1 . .
H H20D 0.0896 0.2282 0.9507 0.047 Uiso calc R 1 . .
H H20E 0.1309 0.1918 1.0927 0.047 Uiso calc R 1 . .
H H20F 0.0923 0.1386 0.9773 0.047 Uiso calc R 1 . .
H H1N 0.1801(9) 0.5147(13) 0.670(4) 0.046(7) Uiso d . 1 . .
H H2N 0.2992(7) 0.3714(12) 0.521(4) 0.032(6) Uiso d . 1 . .
H H1'N 0.3754(8) 0.2536(12) 0.375(4) 0.033(6) Uiso d . 1 . .
H H2'N 0.2491(8) 0.1238(12) 0.259(4) 0.034(6) Uiso d . 1 . .

loop_
_atom_site_aniso_label
_atom_site_aniso_U_11
_atom_site_aniso_U_22
_atom_site_aniso_U_33
_atom_site_aniso_U_12
_atom_site_aniso_U_13
_atom_site_aniso_U_23
O1 0.0280(7) 0.0196(6) 0.0332(8) 0.0032(5) -0.0046(6) -0.0098(6)
N1 0.0214(7) 0.0261(7) 0.0248(8) -0.0018(6) 0.0004(7) -0.0075(7)
N2 0.0237(7) 0.0163(6) 0.0244(8) 0.0026(5) -0.0035(6) -0.0065(6)
C1 0.0310(9) 0.0185(8) 0.0235(10) 0.0024(7) -0.0001(8) 0.0004(8)
C2 0.0353(10) 0.0254(9) 0.0253(11) 0.0066(7) 0.0054(9) 0.0008(8)
C3 0.0280(10) 0.0323(10) 0.0280(11) 0.0030(7) 0.0043(8) 0.0078(9)
C4 0.0271(9) 0.0262(9) 0.0276(10) -0.0016(7) -0.0042(8) 0.0052(8)
C5 0.0266(9) 0.0220(8) 0.0213(9) 0.0031(7) -0.0062(8) 0.0004(7)
C6 0.0225(8) 0.0217(8) 0.0193(9) 0.0042(6) -0.0022(7) 0.0026(7)
C7 0.0250(9) 0.0163(7) 0.0185(9) 0.0015(6) -0.0016(7) 0.0007(7)
C8 0.0253(9) 0.0222(8) 0.0240(10) 0.0015(7) -0.0037(8) 0.0006(8)
C9 0.0322(10) 0.0284(9) 0.0202(10) -0.0009(7) -0.0070(8) 0.0011(8)
C10 0.0348(10) 0.0312(9) 0.0166(9) -0.0002(8) 0.0003(8) -0.0022(8)
C11 0.0255(9) 0.0207(8) 0.0234(10) 0.0003(7) 0.0010(7) -0.0004(8)
C12 0.0243(8) 0.0155(7) 0.0207(9) 0.0008(6) -0.0014(7) -0.0001(7)
C13 0.0234(9) 0.0163(7) 0.0209(10) -0.0006(6) 0.0019(7) -0.0011(7)
C14 0.0211(8) 0.0216(8) 0.0213(9) 0.0005(6) -0.0002(7) -0.0055(7)
C15 0.0290(9) 0.0240(8) 0.0293(10) -0.0037(7) -0.0030(8) 0.0053(8)
C16 0.0301(10) 0.0253(9) 0.0315(11) -0.0075(7) -0.0050(9) 0.0015(8)
C17 0.0285(10) 0.0307(9) 0.0294(11) -0.0047(7) -0.0072(9) 0.0015(9)
C18 0.0449(12) 0.0287(9) 0.0432(13) -0.0063(8) -0.0204(11) 0.0112(10)
C19 0.0377(11) 0.0210(9) 0.0374(12) -0.0057(7) -0.0112(10) 0.0036(9)
C20 0.0502(14) 0.0425(12) 0.0491(15) -0.0142(10) -0.0256(12) 0.0115(12)
O1' 0.0238(6) 0.0183(5) 0.0290(7) -0.0007(5) 0.0005(6) -0.0077(6)
N1' 0.0191(7) 0.0266(7) 0.0215(8) 0.0003(6) 0.0005(7) -0.0053(7)
N2' 0.0233(7) 0.0163(7) 0.0251(8) -0.0018(5) 0.0032(7) -0.0063(6)
C1' 0.0297(10) 0.0246(9) 0.0308(11) 0.0007(7) -0.0049(9) -0.0021(9)
C2' 0.0394(12) 0.0288(10) 0.0397(12) -0.0048(8) -0.0155(10) -0.0016(9)
C3' 0.0257(10) 0.0350(10) 0.0430(13) -0.0077(8) -0.0128(10) 0.0125(10)
C4' 0.0227(9) 0.0360(10) 0.0317(11) 0.0035(7) 0.0014(8) 0.0141(9)
C5' 0.0258(9) 0.0229(8) 0.0227(9) 0.0014(7) 0.0009(8) 0.0043(8)
C6' 0.0217(8) 0.0202(8) 0.0212(9) -0.0025(6) -0.0008(7) 0.0042(7)
C7' 0.0232(8) 0.0167(7) 0.0190(9) -0.0001(6) -0.0019(7) 0.0011(7)
C8' 0.0234(9) 0.0259(8) 0.0209(9) 0.0008(7) 0.0008(7) 0.0015(8)
C9' 0.0303(9) 0.0305(9) 0.0177(9) 0.0030(7) 0.0034(8) 0.0002(8)
C10' 0.0321(10) 0.0252(8) 0.0191(9) -0.0006(7) -0.0036(8) -0.0007(8)
C11' 0.0235(8) 0.0199(8) 0.0223(10) -0.0005(6) -0.0026(7) 0.0010(7)
C12' 0.0230(8) 0.0143(7) 0.0213(9) 0.0007(6) -0.0006(7) 0.0003(7)
C13' 0.0206(8) 0.0166(7) 0.0228(9) 0.0022(6) -0.0027(7) -0.0006(7)
C14' 0.0187(8) 0.0220(8) 0.0209(9) 0.0007(6) -0.0015(7) -0.0049(7)
C15' 0.0215(9) 0.0211(8) 0.0292(11) 0.0007(6) 0.0002(8) -0.0042(8)
C16' 0.0248(9) 0.0243(8) 0.0283(10) 0.0048(7) -0.0020(8) -0.0091(8)
C17' 0.0269(9) 0.0340(9) 0.0208(10) 0.0084(7) 0.0008(8) -0.0011(9)
C18' 0.0339(10) 0.0279(9) 0.0262(10) 0.0027(7) 0.0050(9) 0.0022(8)
C19' 0.0305(10) 0.0219(8) 0.0268(11) 0.0018(7) 0.0019(8) -0.0044(8)
C20' 0.0448(12) 0.0427(12) 0.0309(12) 0.0139(9) 0.0115(11) 0.0019(10)

loop_
_atom_type_symbol
_atom_type_description
_atom_type_scat_dispersion_real
_atom_type_scat_dispersion_imag
_atom_type_scat_source
C C 0.0033 0.0000 'International Tables Vol C Tables 4.2.6.8 and 6.1.1.4'
H H 0.0000 0.0000 'International Tables Vol C Tables 4.2.6.8 and 6.1.1.4'
N N 0.0061 0.0000 'International Tables Vol C Tables 4.2.6.8 and 6.1.1.4'
O O 0.0106 0.0000 'International Tables Vol C Tables 4.2.6.8 and 6.1.1.4'

loop_
_geom_angle_atom_site_label_1
_geom_angle_atom_site_label_2
_geom_angle_atom_site_label_3
_geom_angle_site_symmetry_1
_geom_angle_site_symmetry_3
_geom_angle
_geom_angle_publ_flag
C7 N1 C6 . . 127.70(16) ?
C7 N1 H1N . . 113.2(16) ?
C6 N1 H1N . . 119.1(16) ?
C13 N2 C14 . . 123.56(15) ?
C13 N2 H2N . . 116.0(13) ?
C14 N2 H2N . . 119.7(13) ?
C2 C1 C6 . . 120.75(17) ?
C2 C1 H1 . . 119.6 ?
C6 C1 H1 . . 119.6 ?
C1 C2 C3 . . 120.87(18) ?
C1 C2 H2 . . 119.6 ?
C3 C2 H2 . . 119.6 ?
C4 C3 C2 . . 118.63(18) ?
C4 C3 H3 . . 120.7 ?
C2 C3 H3 . . 120.7 ?
C3 C4 C5 . . 121.21(17) ?
C3 C4 H4 . . 119.4 ?
C5 C4 H4 . . 119.4 ?
C4 C5 C6 . . 120.04(17) ?
C4 C5 H5 . . 120.0 ?
C6 C5 H5 . . 120.0 ?
C1 C6 N1 . . 118.24(16) ?
C1 C6 C5 . . 118.50(17) ?
N1 C6 C5 . . 123.05(16) ?
N1 C7 C8 . . 121.94(16) ?
N1 C7 C12 . . 119.79(16) ?
C8 C7 C12 . . 118.27(16) ?
C9 C8 C7 . . 120.99(17) ?
C9 C8 H8 . . 119.5 ?
C7 C8 H8 . . 119.5 ?
C8 C9 C10 . . 121.07(18) ?
C8 C9 H9 . . 119.5 ?
C10 C9 H9 . . 119.5 ?
C11 C10 C9 . . 118.54(18) ?
C11 C10 H10 . . 120.7 ?
C9 C10 H10 . . 120.7 ?
C10 C11 C12 . . 121.60(17) ?
C10 C11 H11 . . 119.2 ?
C12 C11 H11 . . 119.2 ?
C11 C12 C7 . . 119.51(16) ?
C11 C12 C13 . . 120.31(16) ?
C7 C12 C13 . . 120.19(16) ?
O1 C13 N2 . . 122.23(16) ?
O1 C13 C12 . . 122.61(15) ?
N2 C13 C12 . . 115.15(15) ?
C19 C14 C15 . . 119.51(17) ?
C19 C14 N2 . . 120.05(16) ?
C15 C14 N2 . . 120.39(17) ?
C16 C15 C14 . . 120.12(18) ?
C16 C15 H15 . . 119.9 ?
C14 C15 H15 . . 119.9 ?
C17 C16 C15 . . 121.23(17) ?
C17 C16 H16 . . 119.4 ?
C15 C16 H16 . . 119.4 ?
C18 C17 C16 . . 117.53(18) ?
C18 C17 C20 . . 120.94(19) ?
C16 C17 C20 . . 121.53(17) ?
C17 C18 C19 . . 122.09(19) ?
C17 C18 H18 . . 119.0 ?
C19 C18 H18 . . 119.0 ?
C14 C19 C18 . . 119.51(17) ?
C14 C19 H19 . . 120.2 ?
C18 C19 H19 . . 120.2 ?
C17 C20 H20A . . 109.5 ?
C17 C20 H20B . . 109.5 ?
H20A C20 H20B . . 109.5 ?
C17 C20 H20C . . 109.5 ?
H20A C20 H20C . . 109.5 ?
H20B C20 H20C . . 109.5 ?
C7' N1' C6' . . 130.64(16) ?
C7' N1' H1'N . . 114.4(16) ?
C6' N1' H1'N . . 113.0(15) ?
C13' N2' C14' . . 125.34(16) ?
C13' N2' H2'N . . 116.4(14) ?
C14' N2' H2'N . . 116.8(14) ?
C2' C1' C6' . . 120.72(19) ?
C2' C1' H1' . . 119.6 ?
C6' C1' H1' . . 119.6 ?
C3' C2' C1' . . 120.5(2) ?
C3' C2' H2' . . 119.7 ?
C1' C2' H2' . . 119.7 ?
C4' C3' C2' . . 118.95(18) ?
C4' C3' H3' . . 120.5 ?
C2' C3' H3' . . 120.5 ?
C3' C4' C5' . . 121.45(19) ?
C3' C4' H4' . . 119.3 ?
C5' C4' H4' . . 119.3 ?
C4' C5' C6' . . 119.63(18) ?
C4' C5' H5' . . 120.2 ?
C6' C5' H5' . . 120.2 ?
C5' C6' C1' . . 118.60(17) ?
C5' C6' N1' . . 124.26(16) ?
C1' C6' N1' . . 117.03(16) ?
N1' C7' C8' . . 123.72(16) ?
N1' C7' C12' . . 118.43(16) ?
C8' C7' C12' . . 117.85(16) ?
C9' C8' C7' . . 121.12(16) ?
C9' C8' H8' . . 119.4 ?
C7' C8' H8' . . 119.4 ?
C8' C9' C10' . . 121.06(18) ?
C8' C9' H9' . . 119.5 ?
C10' C9' H9' . . 119.5 ?
C11' C10' C9' . . 118.70(18) ?
C11' C10' H10' . . 120.7 ?
C9' C10' H10' . . 120.7 ?
C10' C11' C12' . . 121.66(16) ?
C10' C11' H11' . . 119.2 ?
C12' C11' H11' . . 119.2 ?
C11' C12' C7' . . 119.58(17) ?
C11' C12' C13' . . 120.30(15) ?
C7' C12' C13' . . 120.08(16) ?
O1' C13' N2' . . 122.34(17) ?
O1' C13' C12' . . 122.24(15) ?
N2' C13' C12' . . 115.41(15) ?
C15' C14' C19' . . 119.43(17) ?
C15' C14' N2' . . 122.37(16) ?
C19' C14' N2' . . 118.18(15) ?
C16' C15' C14' . . 119.47(17) ?
C16' C15' H15' . . 120.3 ?
C14' C15' H15' . . 120.3 ?
C15' C16' C17' . . 122.00(17) ?
C15' C16' H16' . . 119.0 ?
C17' C16' H16' . . 119.0 ?
C16' C17' C18' . . 117.62(18) ?
C16' C17' C20' . . 120.39(17) ?
C18' C17' C20' . . 121.99(18) ?
C19' C18' C17' . . 121.27(18) ?
C19' C18' H18' . . 119.4 ?
C17' C18' H18' . . 119.4 ?
C18' C19' C14' . . 120.18(17) ?
C18' C19' H19' . . 119.9 ?
C14' C19' H19' . . 119.9 ?
C17' C20' H20D . . 109.5 ?
C17' C20' H20E . . 109.5 ?
H20D C20' H20E . . 109.5 ?
C17' C20' H20F . . 109.5 ?
H20D C20' H20F . . 109.5 ?
H20E C20' H20F . . 109.5 ?

loop_
_geom_bond_atom_site_label_1
_geom_bond_atom_site_label_2
_geom_bond_site_symmetry_2
_geom_bond_distance
_geom_bond_publ_flag
O1 C13 . 1.235(2) ?
N1 C7 . 1.389(2) ?
N1 C6 . 1.396(2) ?
N1 H1N . 0.94(2) ?
N2 C13 . 1.354(2) ?
N2 C14 . 1.426(2) ?
N2 H2N . 0.90(2) ?
C1 C2 . 1.381(3) ?
C1 C6 . 1.396(2) ?
C1 H1 . 0.9500 ?
C2 C3 . 1.388(3) ?
C2 H2 . 0.9500 ?
C3 C4 . 1.385(3) ?
C3 H3 . 0.9500 ?
C4 C5 . 1.389(3) ?
C4 H4 . 0.9500 ?
C5 C6 . 1.399(2) ?
C5 H5 . 0.9500 ?
C7 C8 . 1.396(2) ?
C7 C12 . 1.416(2) ?
C8 C9 . 1.378(3) ?
C8 H8 . 0.9500 ?
C9 C10 . 1.392(3) ?
C9 H9 . 0.9500 ?
C10 C11 . 1.382(3) ?
C10 H10 . 0.9500 ?
C11 C12 . 1.393(3) ?
C11 H11 . 0.9500 ?
C12 C13 . 1.487(2) ?
C14 C19 . 1.374(3) ?
C14 C15 . 1.388(2) ?
C15 C16 . 1.385(3) ?
C15 H15 . 0.9500 ?
C16 C17 . 1.384(3) ?
C16 H16 . 0.9500 ?
C17 C18 . 1.383(3) ?
C17 C20 . 1.506(3) ?
C18 C19 . 1.387(3) ?
C18 H18 . 0.9500 ?
C19 H19 . 0.9500 ?
C20 H20A . 0.9800 ?
C20 H20B . 0.9800 ?
C20 H20C . 0.9800 ?
O1' C13' . 1.239(2) ?
N1' C7' . 1.388(2) ?
N1' C6' . 1.404(2) ?
N1' H1'N . 0.86(2) ?
N2' C13' . 1.358(2) ?
N2' C14' . 1.416(2) ?
N2' H2'N . 0.90(2) ?
C1' C2' . 1.385(3) ?
C1' C6' . 1.398(3) ?
C1' H1' . 0.9500 ?
C2' C3' . 1.383(3) ?
C2' H2' . 0.9500 ?
C3' C4' . 1.379(3) ?
C3' H3' . 0.9500 ?
C4' C5' . 1.391(3) ?
C4' H4' . 0.9500 ?
C5' C6' . 1.396(2) ?
C5' H5' . 0.9500 ?
C7' C8' . 1.404(3) ?
C7' C12' . 1.420(2) ?
C8' C9' . 1.382(3) ?
C8' H8' . 0.9500 ?
C9' C10' . 1.388(3) ?
C9' H9' . 0.9500 ?
C10' C11' . 1.383(3) ?
C10' H10' . 0.9500 ?
C11' C12' . 1.397(3) ?
C11' H11' . 0.9500 ?
C12' C13' . 1.490(3) ?
C14' C15' . 1.389(2) ?
C14' C19' . 1.392(2) ?
C15' C16' . 1.389(3) ?
C15' H15' . 0.9500 ?
C16' C17' . 1.390(3) ?
C16' H16' . 0.9500 ?
C17' C18' . 1.392(3) ?
C17' C20' . 1.508(3) ?
C18' C19' . 1.386(3) ?
C18' H18' . 0.9500 ?
C19' H19' . 0.9500 ?
C20' H20D . 0.9800 ?
C20' H20E . 0.9800 ?
C20' H20F . 0.9800 ?

loop_
_geom_hbond_atom_site_label_D
_geom_hbond_atom_site_label_H
_geom_hbond_atom_site_label_A
_geom_hbond_site_symmetry_A
_geom_hbond_distance_DH
_geom_hbond_distance_HA
_geom_hbond_distance_DA
_geom_hbond_angle_DHA
N1' H1'N O1' . 0.86(2) 1.99(2) 2.704(2) 138(2)
N1 H1N O1 . 0.94(2) 2.02(2) 2.767(2) 134(2)
N2' H2'N O1 4_544 0.90(2) 1.96(2) 2.850(2) 167(2)
N2 H2N O1' . 0.90(2) 2.02(2) 2.921(2) 173(2)
C9 H9 Cg1 1_554 0.95 2.79 3.496(2) 132
C15' H15' Cg2 . 0.95 2.95 3.779(2) 148
C19 H19 Cg5 1_556 0.95 2.79 3.595(2) 143
C3' H3' Cg6 3_555 0.95 2.97 3.933(2) 175

loop_
_geom_torsion_atom_site_label_1
_geom_torsion_atom_site_label_2
_geom_torsion_atom_site_label_3
_geom_torsion_atom_site_label_4
_geom_torsion_site_symmetry_1
_geom_torsion_site_symmetry_2
_geom_torsion_site_symmetry_3
_geom_torsion_site_symmetry_4
_geom_torsion
_geom_torsion_publ_flag
C6 C1 C2 C3 . . . . 0.1(3) ?
C1 C2 C3 C4 . . . . 0.3(3) ?
C2 C3 C4 C5 . . . . -0.5(3) ?
C3 C4 C5 C6 . . . . 0.2(3) ?
C2 C1 C6 N1 . . . . -175.43(18) ?
C2 C1 C6 C5 . . . . -0.4(3) ?
C7 N1 C6 C1 . . . . -157.58(17) ?
C7 N1 C6 C5 . . . . 27.7(3) ?
C4 C5 C6 C1 . . . . 0.2(3) ?
C4 C5 C6 N1 . . . . 175.00(18) ?
C6 N1 C7 C8 . . . . 26.0(3) ?
C6 N1 C7 C12 . . . . -154.54(17) ?
N1 C7 C8 C9 . . . . 179.91(16) ?
C12 C7 C8 C9 . . . . 0.4(3) ?
C7 C8 C9 C10 . . . . -1.5(3) ?
C8 C9 C10 C11 . . . . 1.0(3) ?
C9 C10 C11 C12 . . . . 0.4(3) ?
C10 C11 C12 C7 . . . . -1.4(3) ?
C10 C11 C12 C13 . . . . 178.56(16) ?
N1 C7 C12 C11 . . . . -178.50(15) ?
C8 C7 C12 C11 . . . . 1.0(2) ?
N1 C7 C12 C13 . . . . 1.5(2) ?
C8 C7 C12 C13 . . . . -179.01(15) ?
C14 N2 C13 O1 . . . . -3.9(3) ?
C14 N2 C13 C12 . . . . 176.59(16) ?
C11 C12 C13 O1 . . . . 142.03(18) ?
C7 C12 C13 O1 . . . . -38.0(2) ?
C11 C12 C13 N2 . . . . -38.5(2) ?
C7 C12 C13 N2 . . . . 141.49(17) ?
C13 N2 C14 C19 . . . . 131.4(2) ?
C13 N2 C14 C15 . . . . -51.1(3) ?
C19 C14 C15 C16 . . . . -0.3(3) ?
N2 C14 C15 C16 . . . . -177.87(17) ?
C14 C15 C16 C17 . . . . 0.3(3) ?
C15 C16 C17 C18 . . . . -0.1(3) ?
C15 C16 C17 C20 . . . . -179.6(2) ?
C16 C17 C18 C19 . . . . -0.1(4) ?
C20 C17 C18 C19 . . . . 179.5(2) ?
C15 C14 C19 C18 . . . . 0.1(3) ?
N2 C14 C19 C18 . . . . 177.73(19) ?
C17 C18 C19 C14 . . . . 0.0(4) ?
C6' C1' C2' C3' . . . . 1.0(3) ?
C1' C2' C3' C4' . . . . -2.4(3) ?
C2' C3' C4' C5' . . . . 0.5(3) ?
C3' C4' C5' C6' . . . . 2.6(3) ?
C4' C5' C6' C1' . . . . -3.9(3) ?
C4' C5' C6' N1' . . . . -179.98(17) ?
C2' C1' C6' C5' . . . . 2.2(3) ?
C2' C1' C6' N1' . . . . 178.51(18) ?
C7' N1' C6' C5' . . . . -30.9(3) ?
C7' N1' C6' C1' . . . . 153.02(18) ?
C6' N1' C7' C8' . . . . -2.7(3) ?
C6' N1' C7' C12' . . . . 177.90(16) ?
N1' C7' C8' C9' . . . . 179.14(16) ?
C12' C7' C8' C9' . . . . -1.5(3) ?
C7' C8' C9' C10' . . . . 0.7(3) ?
C8' C9' C10' C11' . . . . 0.9(3) ?
C9' C10' C11' C12' . . . . -1.6(3) ?
C10' C11' C12' C7' . . . . 0.8(3) ?
C10' C11' C12' C13' . . . . 178.90(15) ?
N1' C7' C12' C11' . . . . -179.82(15) ?
C8' C7' C12' C11' . . . . 0.8(2) ?
N1' C7' C12' C13' . . . . 2.1(2) ?
C8' C7' C12' C13' . . . . -177.37(15) ?
C14' N2' C13' O1' . . . . -1.7(3) ?
C14' N2' C13' C12' . . . . 177.13(15) ?
C11' C12' C13' O1' . . . . -144.84(17) ?
C7' C12' C13' O1' . . . . 33.3(2) ?
C11' C12' C13' N2' . . . . 36.4(2) ?
C7' C12' C13' N2' . . . . -145.52(16) ?
C13' N2' C14' C15' . . . . 38.3(3) ?
C13' N2' C14' C19' . . . . -143.13(18) ?
C19' C14' C15' C16' . . . . 1.7(3) ?
N2' C14' C15' C16' . . . . -179.80(16) ?
C14' C15' C16' C17' . . . . -1.5(3) ?
C15' C16' C17' C18' . . . . 0.3(3) ?
C15' C16' C17' C20' . . . . -178.89(18) ?
C16' C17' C18' C19' . . . . 0.7(3) ?
C20' C17' C18' C19' . . . . 179.91(19) ?
C17' C18' C19' C14' . . . . -0.5(3) ?
C15' C14' C19' C18' . . . . -0.7(3) ?
N2' C14' C19' C18' . . . . -179.27(17) ?
